data_7240831
loop_
_publ_author_name
'Yang, Dong-Dong'
'Lu, Liping'
'Zhu, Miaoli'

_publ_section_title
;
 Structural Diversity, Magnetic Properties, or Luminescent Sensing Based
 Ni(II)/Zn(II) Coordination Polymers of the semirigid ligand of
 3,3'-((5-car-boxy-1,3-phe-nylene)bis(oxy))diben&#x00AC;zate
;
_journal_name_full CrystEngComm
_journal_paper_doi 10.1039/C9CE01998G
_journal_year 2020
_chemical_formula_sum 'C62 H44 N4 O18 Zn2'
_chemical_formula_weight 1263.75
_space_group_crystal_system triclinic
_space_group_IT_number 2
_space_group_name_Hall '-P 1'
_space_group_name_H-M_alt 'P -1'
_atom_sites_solution_hydrogens mixed
_audit_creation_method SHELXL-2016/6
_audit_update_record
;
2019-09-23 deposited with the CCDC.	2020-07-06 downloaded from the CCDC.
;
_cell_angle_alpha 80.3400(10)
_cell_angle_beta 79.9960(10)
_cell_angle_gamma 64.7170(10)
_cell_formula_units_Z 1
_cell_length_a 10.0734(3)
_cell_length_b 10.7439(3)
_cell_length_c 13.9706(4)
_cell_measurement_reflns_used 9968
_cell_measurement_temperature 300(2)
_cell_measurement_theta_max 28.20
_cell_measurement_theta_min 2.98
_cell_volume 1338.92(7)
_computing_cell_refinement 'Bruker SAINT'
_computing_data_collection 'Bruker APEX2'
_computing_data_reduction 'Bruker SAINT'
_computing_molecular_graphics 'Bruker SHELXTL'
_computing_publication_material 'Bruker SHELXTL'
_computing_structure_refinement 'SHELXL-2014 (Sheldrick 2014)'
_computing_structure_solution 'SHELXS-97 (Sheldrick 2008)'
_diffrn_ambient_temperature 300(2)
_diffrn_measured_fraction_theta_full 0.996
_diffrn_measured_fraction_theta_max 0.994
_diffrn_measurement_device_type 'Bruker APEX-II CCD'
_diffrn_measurement_method '\f and \w scans'
_diffrn_radiation_type MoK\a
_diffrn_radiation_wavelength 0.71073
_diffrn_reflns_av_R_equivalents 0.0390
_diffrn_reflns_av_unetI/netI 0.0351
_diffrn_reflns_Laue_measured_fraction_full 0.996
_diffrn_reflns_Laue_measured_fraction_max 0.994
_diffrn_reflns_limit_h_max 13
_diffrn_reflns_limit_h_min -12
_diffrn_reflns_limit_k_max 14
_diffrn_reflns_limit_k_min -14
_diffrn_reflns_limit_l_max 18
_diffrn_reflns_limit_l_min -18
_diffrn_reflns_number 26014
_diffrn_reflns_point_group_measured_fraction_full 0.996
_diffrn_reflns_point_group_measured_fraction_max 0.994
_diffrn_reflns_theta_full 25.242
_diffrn_reflns_theta_max 28.204
_diffrn_reflns_theta_min 2.978
_exptl_absorpt_coefficient_mu 0.980
_exptl_absorpt_correction_type multi-scan
_exptl_absorpt_process_details SADABS
_exptl_crystal_colour colourless
_exptl_crystal_density_diffrn 1.567
_exptl_crystal_description block
_exptl_crystal_F_000 648
_exptl_crystal_size_max 0.25
_exptl_crystal_size_mid 0.25
_exptl_crystal_size_min 0.2
_exptl_transmission_factor_max 0.7457
_exptl_transmission_factor_min 0.6699
_refine_diff_density_max 0.546
_refine_diff_density_min -0.663
_refine_diff_density_rms 0.074
_refine_ls_extinction_method none
_refine_ls_goodness_of_fit_ref 1.066
_refine_ls_hydrogen_treatment constr
_refine_ls_matrix_type full
_refine_ls_number_parameters 388
_refine_ls_number_reflns 6570
_refine_ls_number_restraints 0
_refine_ls_restrained_S_all 1.066
_refine_ls_R_factor_all 0.0792
_refine_ls_R_factor_gt 0.0485
_refine_ls_shift/su_max 0.000
_refine_ls_shift/su_mean 0.000
_refine_ls_structure_factor_coef Fsqd
_refine_ls_weighting_details 'w=1/[\s^2^(Fo^2^)+(0.0079P)^2^+2.4196P] where P=(Fo^2^+2Fc^2^)/3'
_refine_ls_weighting_scheme calc
_refine_ls_wR_factor_gt 0.0878
_refine_ls_wR_factor_ref 0.1039
_reflns_Friedel_coverage 0.000
_reflns_number_gt 4872
_reflns_number_total 6570
_reflns_threshold_expression 'I > 2\s(I)'
_cod_data_source_file c9ce01998g2.cif
_cod_data_source_block YD358Zn-2
_cod_depositor_comments
;
The following automatic conversions were performed:

data item '_exptl_absorpt_correction_type' value 'Multi-scan' was
changed to 'multi-scan' in accordance with the
/home/data/users/saulius/crontab/automatic-downloads/rss-feeds/RSC/lib/dictionaries/cif_core.dic
dictionary named 'cif_core.dic' version 2.4.2 last updated on
2011-04-26.

Automatic conversion script
Id: cif_fix_values 7556 2019-12-06 15:28:31Z antanas 
;
_cod_database_code 7240831
_shelx_shelxl_version_number 2016/6
_shelx_space_group_comment
;
The symmetry employed for this shelxl refinement is uniquely defined
by the following loop, which should always be used as a source of
symmetry information in preference to the above space-group names.
They are only intended as comments.
;

loop_
_space_group_symop_operation_xyz
'x, y, z'
'-x, -y, -z'

loop_
_atom_site_label
_atom_site_type_symbol
_atom_site_fract_x
_atom_site_fract_y
_atom_site_fract_z
_atom_site_U_iso_or_equiv
_atom_site_adp_type
_atom_site_occupancy
_atom_site_site_symmetry_order
_atom_site_calc_flag
_atom_site_refinement_flags_posn
_atom_site_refinement_flags_adp
_atom_site_refinement_flags_occupancy
_atom_site_disorder_assembly
_atom_site_disorder_group
Zn1 Zn 0.40518(4) 0.27814(4) 0.45867(3) 0.03669(10) Uani 1 1 d . . . . .
O1 O 0.8279(3) 0.4329(2) 0.02224(18) 0.0624(7) Uani 1 1 d . . . . .
O2 O 1.0986(3) -0.0373(2) 0.10814(15) 0.0556(7) Uani 1 1 d . . . . .
O3 O 0.5595(2) 0.3088(2) 0.35242(16) 0.0471(5) Uani 1 1 d . . . . .
O4 O 0.6053(3) 0.0943(2) 0.33046(17) 0.0519(6) Uani 1 1 d . . . . .
O5 O 0.7720(5) 0.7889(4) 0.2365(4) 0.143(2) Uani 1 1 d . . . . .
O6 O 0.5763(3) 0.9706(3) 0.1929(2) 0.0741(8) Uani 1 1 d . . . . .
H6 H 0.590692 1.002708 0.237453 0.111 Uiso 1 1 d R U . . .
O7 O 1.4871(2) -0.2629(2) 0.42990(17) 0.0523(6) Uani 1 1 d . . . . .
O8 O 1.3119(3) -0.0476(2) 0.4188(2) 0.0669(8) Uani 1 1 d . . . . .
O9 O 0.3384(2) 0.1254(2) 0.52055(15) 0.0430(5) Uani 1 1 d . . . . .
H9A H 0.361497 0.083023 0.573890 0.065 Uiso 1 1 d R U . . .
H9B H 0.339787 0.069713 0.486353 0.065 Uiso 1 1 d R U . . .
N1 N 0.2573(3) 0.3210(3) 0.35089(18) 0.0394(6) Uani 1 1 d . . . . .
N2 N 0.2443(3) 0.4797(2) 0.48137(19) 0.0404(6) Uani 1 1 d . . . . .
C1 C 0.8376(3) 0.3209(3) 0.0899(2) 0.0380(6) Uani 1 1 d . . . . .
C2 C 0.9612(3) 0.2001(3) 0.0718(2) 0.0391(7) Uani 1 1 d . . . . .
H2 H 1.031725 0.199091 0.018839 0.047 Uiso 1 1 calc R U . . .
C3 C 0.9778(3) 0.0813(3) 0.1336(2) 0.0366(6) Uani 1 1 d . . . . .
C4 C 0.8723(3) 0.0794(3) 0.2108(2) 0.0400(7) Uani 1 1 d . . . . .
H4 H 0.883053 -0.002368 0.250277 0.048 Uiso 1 1 calc R U . . .
C5 C 0.7496(3) 0.2020(3) 0.2284(2) 0.0336(6) Uani 1 1 d . . . . .
C6 C 0.7330(3) 0.3246(3) 0.1690(2) 0.0375(6) Uani 1 1 d . . . . .
H6A H 0.653101 0.407222 0.182410 0.045 Uiso 1 1 calc R U . . .
C7 C 0.6309(3) 0.2010(3) 0.3097(2) 0.0394(7) Uani 1 1 d . . . . .
C8 C 0.7196(4) 0.5649(3) 0.0403(2) 0.0486(8) Uani 1 1 d . . . . .
C9 C 0.7394(4) 0.6370(4) 0.1040(3) 0.0619(10) Uani 1 1 d . . . . .
H9 H 0.819895 0.595209 0.139871 0.074 Uiso 1 1 calc R U . . .
C10 C 0.6409(4) 0.7714(3) 0.1155(3) 0.0544(9) Uani 1 1 d . . . . .
C11 C 0.5224(4) 0.8326(3) 0.0627(3) 0.0549(9) Uani 1 1 d . . . . .
H11 H 0.456028 0.923668 0.069929 0.066 Uiso 1 1 calc R U . . .
C12 C 0.5012(4) 0.7601(4) -0.0009(3) 0.0630(10) Uani 1 1 d . . . . .
H12 H 0.420283 0.801991 -0.036400 0.076 Uiso 1 1 calc R U . . .
C13 C 0.6006(4) 0.6236(4) -0.0125(3) 0.0587(9) Uani 1 1 d . . . . .
H13 H 0.586464 0.573484 -0.055061 0.070 Uiso 1 1 calc R U . . .
C14 C 0.6727(5) 0.8438(4) 0.1883(3) 0.0700(12) Uani 1 1 d . . . . .
C15 C 1.1786(3) -0.1350(3) 0.1788(2) 0.0363(6) Uani 1 1 d . . . . .
C16 C 1.2286(3) -0.2715(3) 0.1615(2) 0.0408(7) Uani 1 1 d . . . . .
H16 H 1.195716 -0.294596 0.111654 0.049 Uiso 1 1 calc R U . . .
C17 C 1.3281(3) -0.3728(3) 0.2194(2) 0.0409(7) Uani 1 1 d . . . . .
H17 H 1.362834 -0.464989 0.208230 0.049 Uiso 1 1 calc R U . . .
C18 C 1.3769(3) -0.3393(3) 0.2935(2) 0.0375(6) Uani 1 1 d . . . . .
H18 H 1.446281 -0.408762 0.330631 0.045 Uiso 1 1 calc R U . . .
C19 C 1.3234(3) -0.2030(3) 0.3132(2) 0.0324(6) Uani 1 1 d . . . . .
C20 C 1.2215(3) -0.0993(3) 0.2551(2) 0.0357(6) Uani 1 1 d . . . . .
H20 H 1.183051 -0.007358 0.267836 0.043 Uiso 1 1 calc R U . . .
C21 C 1.3778(3) -0.1665(3) 0.3937(2) 0.0401(7) Uani 1 1 d . . . . .
C22 C 0.2747(4) 0.2356(3) 0.2855(2) 0.0481(8) Uani 1 1 d . . . . .
H22 H 0.347170 0.145685 0.292133 0.058 Uiso 1 1 calc R U . . .
C23 C 0.1916(4) 0.2738(4) 0.2095(3) 0.0597(10) Uani 1 1 d . . . . .
H23 H 0.207585 0.212292 0.164812 0.072 Uiso 1 1 calc R U . . .
C24 C 0.0848(5) 0.4045(4) 0.2015(3) 0.0730(12) Uani 1 1 d . . . . .
H24 H 0.028153 0.434524 0.149593 0.088 Uiso 1 1 calc R U . . .
C25 C 0.0598(4) 0.4934(4) 0.2704(3) 0.0634(11) Uani 1 1 d . . . . .
H25 H -0.015619 0.581910 0.266329 0.076 Uiso 1 1 calc R U . . .
C26 C 0.1489(3) 0.4484(3) 0.3454(2) 0.0403(7) Uani 1 1 d . . . . .
C27 C 0.1388(3) 0.5361(3) 0.4202(2) 0.0390(7) Uani 1 1 d . . . . .
C28 C 0.0306(3) 0.6692(3) 0.4264(3) 0.0508(8) Uani 1 1 d . . . . .
H28 H -0.042101 0.706832 0.384163 0.061 Uiso 1 1 calc R U . . .
C29 C 0.0323(4) 0.7453(4) 0.4965(3) 0.0612(10) Uani 1 1 d . . . . .
H29 H -0.040078 0.834418 0.502359 0.073 Uiso 1 1 calc R U . . .
C30 C 0.1408(4) 0.6888(4) 0.5568(3) 0.0623(10) Uani 1 1 d . . . . .
H30 H 0.144546 0.739413 0.603351 0.075 Uiso 1 1 calc R U . . .
C31 C 0.2452(4) 0.5549(4) 0.5479(3) 0.0528(9) Uani 1 1 d . . . . .
H31 H 0.318562 0.515993 0.589615 0.063 Uiso 1 1 calc R U . . .

loop_
_atom_site_aniso_label
_atom_site_aniso_U_11
_atom_site_aniso_U_22
_atom_site_aniso_U_33
_atom_site_aniso_U_23
_atom_site_aniso_U_13
_atom_site_aniso_U_12
Zn1 0.03266(18) 0.03401(18) 0.04045(19) -0.00229(13) -0.01194(14) -0.00856(14)
O1 0.0811(18) 0.0293(11) 0.0560(15) -0.0027(10) 0.0135(13) -0.0116(12)
O2 0.0534(14) 0.0462(13) 0.0338(11) -0.0101(9) -0.0148(10) 0.0169(11)
O3 0.0396(12) 0.0477(13) 0.0524(13) -0.0164(10) 0.0006(10) -0.0144(10)
O4 0.0608(15) 0.0446(13) 0.0544(14) 0.0071(11) -0.0102(12) -0.0285(12)
O5 0.142(4) 0.063(2) 0.222(5) -0.047(3) -0.124(4) 0.011(2)
O6 0.083(2) 0.0415(14) 0.090(2) -0.0170(14) -0.0181(16) -0.0111(14)
O7 0.0481(13) 0.0536(14) 0.0549(14) -0.0060(11) -0.0271(11) -0.0125(11)
O8 0.091(2) 0.0432(13) 0.0726(17) -0.0139(12) -0.0406(15) -0.0183(13)
O9 0.0505(13) 0.0360(11) 0.0420(12) 0.0018(9) -0.0157(10) -0.0154(10)
N1 0.0382(13) 0.0382(13) 0.0429(14) 0.0030(11) -0.0177(11) -0.0145(11)
N2 0.0298(12) 0.0368(13) 0.0508(15) -0.0046(11) -0.0097(11) -0.0082(10)
C1 0.0465(17) 0.0291(14) 0.0373(15) -0.0031(11) -0.0075(13) -0.0137(13)
C2 0.0366(15) 0.0408(16) 0.0365(15) -0.0092(12) -0.0060(12) -0.0102(13)
C3 0.0331(14) 0.0323(14) 0.0363(15) -0.0090(11) -0.0140(12) -0.0001(11)
C4 0.0450(17) 0.0287(14) 0.0388(16) 0.0000(12) -0.0151(13) -0.0057(12)
C5 0.0323(14) 0.0304(13) 0.0375(15) -0.0047(11) -0.0105(12) -0.0093(11)
C6 0.0381(15) 0.0252(13) 0.0446(17) -0.0067(12) -0.0075(13) -0.0065(12)
C7 0.0359(15) 0.0392(16) 0.0404(16) -0.0007(13) -0.0143(13) -0.0106(13)
C8 0.059(2) 0.0305(15) 0.0488(19) -0.0013(13) 0.0021(16) -0.0150(15)
C9 0.060(2) 0.0373(18) 0.083(3) -0.0095(18) -0.022(2) -0.0085(16)
C10 0.056(2) 0.0321(16) 0.071(2) -0.0059(16) -0.0069(18) -0.0141(15)
C11 0.057(2) 0.0357(17) 0.061(2) 0.0005(16) 0.0017(18) -0.0137(16)
C12 0.056(2) 0.061(2) 0.059(2) 0.0047(19) -0.0113(19) -0.0148(19)
C13 0.073(3) 0.058(2) 0.049(2) -0.0062(17) -0.0048(18) -0.031(2)
C14 0.066(3) 0.0359(18) 0.097(3) -0.0080(19) -0.027(2) -0.0027(18)
C15 0.0303(14) 0.0351(14) 0.0320(14) -0.0035(11) -0.0077(11) -0.0011(12)
C16 0.0383(16) 0.0411(16) 0.0411(16) -0.0103(13) -0.0094(13) -0.0105(13)
C17 0.0420(17) 0.0304(14) 0.0474(17) -0.0083(12) -0.0088(14) -0.0092(13)
C18 0.0332(15) 0.0297(14) 0.0456(17) 0.0015(12) -0.0112(13) -0.0085(12)
C19 0.0301(14) 0.0311(13) 0.0352(14) -0.0007(11) -0.0057(11) -0.0121(11)
C20 0.0390(15) 0.0262(13) 0.0367(15) -0.0057(11) -0.0080(12) -0.0061(12)
C21 0.0455(17) 0.0394(16) 0.0390(16) 0.0011(13) -0.0137(13) -0.0195(14)
C22 0.053(2) 0.0436(17) 0.0520(19) -0.0026(15) -0.0188(16) -0.0206(15)
C23 0.066(2) 0.059(2) 0.062(2) -0.0036(18) -0.0278(19) -0.0266(19)
C24 0.075(3) 0.068(3) 0.085(3) -0.003(2) -0.048(2) -0.025(2)
C25 0.057(2) 0.0458(19) 0.086(3) 0.0048(19) -0.044(2) -0.0106(17)
C26 0.0330(15) 0.0395(16) 0.0518(18) 0.0080(13) -0.0171(13) -0.0182(13)
C27 0.0281(14) 0.0357(15) 0.0514(18) 0.0031(13) -0.0090(13) -0.0125(12)
C28 0.0328(16) 0.0412(17) 0.072(2) -0.0002(16) -0.0118(16) -0.0096(14)
C29 0.0344(18) 0.0442(19) 0.095(3) -0.0146(19) -0.0009(18) -0.0066(15)
C30 0.045(2) 0.054(2) 0.086(3) -0.029(2) -0.0051(19) -0.0122(17)
C31 0.0403(18) 0.054(2) 0.063(2) -0.0186(17) -0.0132(16) -0.0109(15)

loop_
_atom_type_symbol
_atom_type_description
_atom_type_scat_dispersion_real
_atom_type_scat_dispersion_imag
_atom_type_scat_source
C C 0.0033 0.0016 'International Tables Vol C Tables 4.2.6.8 and 6.1.1.4'
H H 0.0000 0.0000 'International Tables Vol C Tables 4.2.6.8 and 6.1.1.4'
N N 0.0061 0.0033 'International Tables Vol C Tables 4.2.6.8 and 6.1.1.4'
O O 0.0106 0.0060 'International Tables Vol C Tables 4.2.6.8 and 6.1.1.4'
Zn Zn 0.2839 1.4301 'International Tables Vol C Tables 4.2.6.8 and 6.1.1.4'

loop_
_geom_angle_atom_site_label_1
_geom_angle_atom_site_label_2
_geom_angle_atom_site_label_3
_geom_angle
_geom_angle_site_symmetry_1
_geom_angle_site_symmetry_3
_geom_angle_publ_flag
O7 Zn1 O9 94.23(9) 2_756 . ?
O7 Zn1 O3 95.15(10) 2_756 . ?
O9 Zn1 O3 139.75(9) . . ?
O7 Zn1 N2 94.41(10) 2_756 . ?
O9 Zn1 N2 113.65(9) . . ?
O3 Zn1 N2 104.52(9) . . ?
O7 Zn1 N1 170.31(10) 2_756 . ?
O9 Zn1 N1 86.21(9) . . ?
O3 Zn1 N1 90.70(9) . . ?
N2 Zn1 N1 76.61(10) . . ?
C1 O1 C8 119.6(2) . . ?
C3 O2 C15 121.2(2) . . ?
C7 O3 Zn1 109.5(2) . . ?
C14 O6 H6 109.4 . . ?
C21 O7 Zn1 132.7(2) . 2_756 ?
Zn1 O9 H9A 121.7 . . ?
Zn1 O9 H9B 119.5 . . ?
H9A O9 H9B 107.2 . . ?
C26 N1 C22 119.2(3) . . ?
C26 N1 Zn1 115.4(2) . . ?
C22 N1 Zn1 125.1(2) . . ?
C31 N2 C27 119.1(3) . . ?
C31 N2 Zn1 124.5(2) . . ?
C27 N2 Zn1 116.3(2) . . ?
C6 C1 O1 124.1(3) . . ?
C6 C1 C2 121.3(3) . . ?
O1 C1 C2 114.6(3) . . ?
C3 C2 C1 118.8(3) . . ?
C3 C2 H2 120.6 . . ?
C1 C2 H2 120.6 . . ?
C4 C3 C2 121.5(3) . . ?
C4 C3 O2 122.3(3) . . ?
C2 C3 O2 115.9(3) . . ?
C3 C4 C5 118.8(3) . . ?
C3 C4 H4 120.6 . . ?
C5 C4 H4 120.6 . . ?
C4 C5 C6 120.7(3) . . ?
C4 C5 C7 119.6(3) . . ?
C6 C5 C7 119.7(2) . . ?
C1 C6 C5 118.7(3) . . ?
C1 C6 H6A 120.6 . . ?
C5 C6 H6A 120.6 . . ?
O3 C7 O4 123.2(3) . . ?
O3 C7 C5 118.1(3) . . ?
O4 C7 C5 118.7(3) . . ?
C9 C8 C13 121.0(3) . . ?
C9 C8 O1 119.8(3) . . ?
C13 C8 O1 119.0(3) . . ?
C8 C9 C10 120.3(4) . . ?
C8 C9 H9 119.8 . . ?
C10 C9 H9 119.8 . . ?
C11 C10 C9 119.7(4) . . ?
C11 C10 C14 123.8(3) . . ?
C9 C10 C14 116.5(3) . . ?
C10 C11 C12 120.2(3) . . ?
C10 C11 H11 119.9 . . ?
C12 C11 H11 119.9 . . ?
C11 C12 C13 120.3(4) . . ?
C11 C12 H12 119.9 . . ?
C13 C12 H12 119.9 . . ?
C8 C13 C12 118.5(4) . . ?
C8 C13 H13 120.8 . . ?
C12 C13 H13 120.8 . . ?
O5 C14 O6 124.1(4) . . ?
O5 C14 C10 123.6(4) . . ?
O6 C14 C10 112.3(3) . . ?
C16 C15 C20 121.3(3) . . ?
C16 C15 O2 115.6(3) . . ?
C20 C15 O2 122.6(3) . . ?
C15 C16 C17 118.8(3) . . ?
C15 C16 H16 120.6 . . ?
C17 C16 H16 120.6 . . ?
C18 C17 C16 120.9(3) . . ?
C18 C17 H17 119.6 . . ?
C16 C17 H17 119.6 . . ?
C17 C18 C19 120.5(3) . . ?
C17 C18 H18 119.7 . . ?
C19 C18 H18 119.7 . . ?
C18 C19 C20 119.0(3) . . ?
C18 C19 C21 120.5(2) . . ?
C20 C19 C21 120.5(2) . . ?
C15 C20 C19 119.3(2) . . ?
C15 C20 H20 120.4 . . ?
C19 C20 H20 120.4 . . ?
O8 C21 O7 126.4(3) . . ?
O8 C21 C19 118.3(3) . . ?
O7 C21 C19 115.3(3) . . ?
N1 C22 C23 123.3(3) . . ?
N1 C22 H22 118.3 . . ?
C23 C22 H22 118.3 . . ?
C24 C23 C22 117.7(4) . . ?
C24 C23 H23 121.1 . . ?
C22 C23 H23 121.1 . . ?
C23 C24 C25 120.3(3) . . ?
C23 C24 H24 119.8 . . ?
C25 C24 H24 119.8 . . ?
C26 C25 C24 119.0(3) . . ?
C26 C25 H25 120.5 . . ?
C24 C25 H25 120.5 . . ?
N1 C26 C25 120.3(3) . . ?
N1 C26 C27 115.5(2) . . ?
C25 C26 C27 124.2(3) . . ?
N2 C27 C28 121.3(3) . . ?
N2 C27 C26 115.9(3) . . ?
C28 C27 C26 122.8(3) . . ?
C29 C28 C27 118.9(3) . . ?
C29 C28 H28 120.5 . . ?
C27 C28 H28 120.5 . . ?
C30 C29 C28 119.6(3) . . ?
C30 C29 H29 120.2 . . ?
C28 C29 H29 120.2 . . ?
C29 C30 C31 119.0(4) . . ?
C29 C30 H30 120.5 . . ?
C31 C30 H30 120.5 . . ?
N2 C31 C30 122.2(3) . . ?
N2 C31 H31 118.9 . . ?
C30 C31 H31 118.9 . . ?

loop_
_geom_bond_atom_site_label_1
_geom_bond_atom_site_label_2
_geom_bond_distance
_geom_bond_site_symmetry_2
_geom_bond_publ_flag
Zn1 O7 1.994(2) 2_756 ?
Zn1 O9 2.039(2) . ?
Zn1 O3 2.050(2) . ?
Zn1 N2 2.115(2) . ?
Zn1 N1 2.159(2) . ?
O1 C1 1.379(3) . ?
O1 C8 1.403(4) . ?
O2 C3 1.381(3) . ?
O2 C15 1.390(3) . ?
O3 C7 1.259(4) . ?
O4 C7 1.257(4) . ?
O5 C14 1.182(5) . ?
O6 C14 1.296(4) . ?
O6 H6 0.8202 . ?
O7 C21 1.259(3) . ?
O8 C21 1.240(4) . ?
O9 H9A 0.8200 . ?
O9 H9B 0.8199 . ?
N1 C26 1.338(4) . ?
N1 C22 1.340(4) . ?
N2 C31 1.333(4) . ?
N2 C27 1.349(4) . ?
C1 C6 1.381(4) . ?
C1 C2 1.386(4) . ?
C2 C3 1.379(4) . ?
C2 H2 0.9300 . ?
C3 C4 1.380(4) . ?
C4 C5 1.391(4) . ?
C4 H4 0.9300 . ?
C5 C6 1.394(4) . ?
C5 C7 1.502(4) . ?
C6 H6A 0.9300 . ?
C8 C9 1.363(5) . ?
C8 C13 1.373(5) . ?
C9 C10 1.376(4) . ?
C9 H9 0.9300 . ?
C10 C11 1.369(5) . ?
C10 C14 1.528(5) . ?
C11 C12 1.372(5) . ?
C11 H11 0.9300 . ?
C12 C13 1.396(5) . ?
C12 H12 0.9300 . ?
C13 H13 0.9300 . ?
C15 C16 1.381(4) . ?
C15 C20 1.382(4) . ?
C16 C17 1.377(4) . ?
C16 H16 0.9300 . ?
C17 C18 1.377(4) . ?
C17 H17 0.9300 . ?
C18 C19 1.386(4) . ?
C18 H18 0.9300 . ?
C19 C20 1.401(4) . ?
C19 C21 1.505(4) . ?
C20 H20 0.9300 . ?
C22 C23 1.366(4) . ?
C22 H22 0.9300 . ?
C23 C24 1.356(5) . ?
C23 H23 0.9300 . ?
C24 C25 1.385(5) . ?
C24 H24 0.9300 . ?
C25 C26 1.387(4) . ?
C25 H25 0.9300 . ?
C26 C27 1.483(4) . ?
C27 C28 1.385(4) . ?
C28 C29 1.383(5) . ?
C28 H28 0.9300 . ?
C29 C30 1.362(5) . ?
C29 H29 0.9300 . ?
C30 C31 1.384(5) . ?
C30 H30 0.9300 . ?
C31 H31 0.9300 . ?

loop_
_geom_torsion_atom_site_label_1
_geom_torsion_atom_site_label_2
_geom_torsion_atom_site_label_3
_geom_torsion_atom_site_label_4
_geom_torsion
_geom_torsion_site_symmetry_1
_geom_torsion_site_symmetry_2
_geom_torsion_site_symmetry_3
_geom_torsion_site_symmetry_4
_geom_torsion_publ_flag
C8 O1 C1 C6 10.3(5) . . . . ?
C8 O1 C1 C2 -170.9(3) . . . . ?
C6 C1 C2 C3 1.0(4) . . . . ?
O1 C1 C2 C3 -177.8(3) . . . . ?
C1 C2 C3 C4 2.0(4) . . . . ?
C1 C2 C3 O2 176.2(3) . . . . ?
C15 O2 C3 C4 -43.6(4) . . . . ?
C15 O2 C3 C2 142.2(3) . . . . ?
C2 C3 C4 C5 -2.6(4) . . . . ?
O2 C3 C4 C5 -176.5(3) . . . . ?
C3 C4 C5 C6 0.3(4) . . . . ?
C3 C4 C5 C7 177.7(3) . . . . ?
O1 C1 C6 C5 175.4(3) . . . . ?
C2 C1 C6 C5 -3.3(4) . . . . ?
C4 C5 C6 C1 2.6(4) . . . . ?
C7 C5 C6 C1 -174.8(3) . . . . ?
Zn1 O3 C7 O4 1.2(4) . . . . ?
Zn1 O3 C7 C5 179.68(19) . . . . ?
C4 C5 C7 O3 149.5(3) . . . . ?
C6 C5 C7 O3 -33.0(4) . . . . ?
C4 C5 C7 O4 -31.9(4) . . . . ?
C6 C5 C7 O4 145.6(3) . . . . ?
C1 O1 C8 C9 77.4(4) . . . . ?
C1 O1 C8 C13 -107.7(4) . . . . ?
C13 C8 C9 C10 -0.9(6) . . . . ?
O1 C8 C9 C10 173.9(3) . . . . ?
C8 C9 C10 C11 0.1(6) . . . . ?
C8 C9 C10 C14 -179.8(4) . . . . ?
C9 C10 C11 C12 0.5(6) . . . . ?
C14 C10 C11 C12 -179.6(4) . . . . ?
C10 C11 C12 C13 -0.3(6) . . . . ?
C9 C8 C13 C12 1.1(6) . . . . ?
O1 C8 C13 C12 -173.7(3) . . . . ?
C11 C12 C13 C8 -0.5(6) . . . . ?
C11 C10 C14 O5 177.1(5) . . . . ?
C9 C10 C14 O5 -3.1(7) . . . . ?
C11 C10 C14 O6 -1.3(6) . . . . ?
C9 C10 C14 O6 178.6(4) . . . . ?
C3 O2 C15 C16 142.1(3) . . . . ?
C3 O2 C15 C20 -45.5(4) . . . . ?
C20 C15 C16 C17 -2.8(5) . . . . ?
O2 C15 C16 C17 169.7(3) . . . . ?
C15 C16 C17 C18 0.2(5) . . . . ?
C16 C17 C18 C19 1.9(5) . . . . ?
C17 C18 C19 C20 -1.4(4) . . . . ?
C17 C18 C19 C21 -179.5(3) . . . . ?
C16 C15 C20 C19 3.2(5) . . . . ?
O2 C15 C20 C19 -168.7(3) . . . . ?
C18 C19 C20 C15 -1.1(4) . . . . ?
C21 C19 C20 C15 177.0(3) . . . . ?
Zn1 O7 C21 O8 3.9(6) 2_756 . . . ?
Zn1 O7 C21 C19 -175.3(2) 2_756 . . . ?
C18 C19 C21 O8 -169.3(3) . . . . ?
C20 C19 C21 O8 12.7(5) . . . . ?
C18 C19 C21 O7 9.9(4) . . . . ?
C20 C19 C21 O7 -168.1(3) . . . . ?
C26 N1 C22 C23 3.3(5) . . . . ?
Zn1 N1 C22 C23 -170.1(3) . . . . ?
N1 C22 C23 C24 -1.0(6) . . . . ?
C22 C23 C24 C25 -1.8(7) . . . . ?
C23 C24 C25 C26 2.3(7) . . . . ?
C22 N1 C26 C25 -2.7(5) . . . . ?
Zn1 N1 C26 C25 171.4(3) . . . . ?
C22 N1 C26 C27 -179.5(3) . . . . ?
Zn1 N1 C26 C27 -5.4(3) . . . . ?
C24 C25 C26 N1 0.0(6) . . . . ?
C24 C25 C26 C27 176.5(4) . . . . ?
C31 N2 C27 C28 -1.2(5) . . . . ?
Zn1 N2 C27 C28 -178.0(2) . . . . ?
C31 N2 C27 C26 177.4(3) . . . . ?
Zn1 N2 C27 C26 0.6(3) . . . . ?
N1 C26 C27 N2 3.3(4) . . . . ?
C25 C26 C27 N2 -173.4(3) . . . . ?
N1 C26 C27 C28 -178.2(3) . . . . ?
C25 C26 C27 C28 5.2(5) . . . . ?
N2 C27 C28 C29 0.5(5) . . . . ?
C26 C27 C28 C29 -177.9(3) . . . . ?
C27 C28 C29 C30 0.8(6) . . . . ?
C28 C29 C30 C31 -1.4(6) . . . . ?
C27 N2 C31 C30 0.6(5) . . . . ?
Zn1 N2 C31 C30 177.1(3) . . . . ?
C29 C30 C31 N2 0.7(6) . . . . ?
